data_7240366
loop_
_publ_author_name
'Ibrahim, Hamada Mohamed'
'Behbehani, Haider'
'Ahmed Arafa, Wael Abdelgayed'

_publ_section_title
;
 A facile, practical and metal-free microwave-assisted protocol for mono-
 and bis-[1,2,4]triazolo[1,5-a]pyridines synthesis utilizing
 1-amino-2-imino-pyridine derivatives as versatile precursors
;
_journal_issue 26
_journal_name_full 'RSC Advances'
_journal_page_first 15554
_journal_page_last 15572
_journal_paper_doi 10.1039/D0RA02256J
_journal_volume 10
_journal_year 2020
_chemical_formula_moiety 'C23 H20 Cl N5 O2'
_chemical_formula_sum 'C23 H20 Cl N5 O2'
_chemical_formula_weight 433.90
_space_group_IT_number 29
_space_group_name_Hall 'P 2c -2ac'
_space_group_name_H-M_alt 'P c a 21'
_symmetry_cell_setting orthorhombic
_symmetry_Int_Tables_number 29
_symmetry_space_group_name_Hall 'P 2c -2ac'
_symmetry_space_group_name_H-M 'P c a 21'
_atom_sites_solution_hydrogens geom
_atom_sites_solution_primary direct
_atom_sites_solution_secondary difmap
_audit_block_doi 10.5517/ccdc.csd.cc24jtr8
_audit_update_record
;
2020-02-06 deposited with the CCDC.	2020-04-13 downloaded from the CCDC.
;
_cell_angle_alpha 90.0000
_cell_angle_beta 90.0000
_cell_angle_gamma 90.0000
_cell_formula_units_Z 8
_cell_length_a 22.8101(9)
_cell_length_b 7.5155(3)
_cell_length_c 24.7196(18)
_cell_measurement_reflns_used 12121
_cell_measurement_temperature 293
_cell_measurement_theta_max 25.04
_cell_measurement_theta_min 3.05
_cell_volume 4237.7(4)
_computing_cell_refinement 'CrystalClear-SM Expert 2.0 r4'
_computing_data_collection 'CrystalClear-SM Expert 2.0 r4 (Rigaku, 2009)'
_computing_data_reduction 'CrystalClear-SM Expert 2.0 r4'
_computing_molecular_graphics 'CrystalStructure 4.0'
_computing_publication_material 'CrystalStructure 4.0 (Rigaku, 2010)'
_computing_structure_refinement 'SHELXL97 (Sheldrick, 2008)'
_computing_structure_solution 'SHELXS97 (Sheldrick, 2008)'
_diffrn_ambient_temperature 293
_diffrn_detector_area_resol_mean 10.000
_diffrn_measured_fraction_theta_full 0.996
_diffrn_measured_fraction_theta_max 0.996
_diffrn_measurement_device_type 'Rigaku R-AXIS RAPID'
_diffrn_measurement_method \w
_diffrn_radiation_type 'Mo K\a'
_diffrn_radiation_wavelength 0.71075
_diffrn_reflns_av_R_equivalents 0.0390
_diffrn_reflns_limit_h_max 22
_diffrn_reflns_limit_h_min -26
_diffrn_reflns_limit_k_max 8
_diffrn_reflns_limit_k_min -8
_diffrn_reflns_limit_l_max 29
_diffrn_reflns_limit_l_min -29
_diffrn_reflns_number 18073
_diffrn_reflns_theta_full 25.03
_diffrn_reflns_theta_max 25.03
_diffrn_standards_number 0
_exptl_absorpt_coefficient_mu 0.211
_exptl_absorpt_correction_T_max 0.971
_exptl_absorpt_correction_T_min 0.567
_exptl_absorpt_correction_type multi-scan
_exptl_absorpt_process_details 'ABSCOR (Rigaku, 1995)'
_exptl_crystal_colour Colorless
_exptl_crystal_density_diffrn 1.360
_exptl_crystal_density_method 'not measured'
_exptl_crystal_description Block
_exptl_crystal_F_000 1808.00
_exptl_crystal_size_max 0.200
_exptl_crystal_size_mid 0.160
_exptl_crystal_size_min 0.140
_refine_diff_density_max 0.330
_refine_diff_density_min -0.280
_refine_ls_extinction_method none
_refine_ls_goodness_of_fit_ref 1.075
_refine_ls_hydrogen_treatment constr
_refine_ls_number_parameters 565
_refine_ls_number_reflns 3817
_refine_ls_number_restraints 1
_refine_ls_R_factor_gt 0.0428
_refine_ls_shift/su_max 0.000
_refine_ls_structure_factor_coef Fsqd
_refine_ls_weighting_details 'w = 1/[\s^2^(Fo^2^)+(0.0750P)^2^+0.3456P] where P=(Fo^2^+2Fc^2^)/3'
_refine_ls_weighting_scheme calc
_refine_ls_wR_factor_ref 0.1294
_reflns_number_gt 2691
_reflns_number_total 3817
_reflns_threshold_expression F^2^>2.0\s(F^2^)
_cod_data_source_file d0ra02256j1.cif
_cod_data_source_block User-defined_CCDC4
_cod_depositor_comments 'Adding full bibliography for 7240361--7240366.cif.'
_cod_database_code 7240366

loop_
_symmetry_equiv_pos_site_id
_symmetry_equiv_pos_as_xyz
1 +X,+Y,+Z
2 1/2-X,+Y,1/2+Z
3 1/2+X,-Y,+Z
4 -X,-Y,1/2+Z

loop_
_atom_site_label
_atom_site_type_symbol
_atom_site_fract_x
_atom_site_fract_y
_atom_site_fract_z
_atom_site_U_iso_or_equiv
_atom_site_adp_type
_atom_site_occupancy
_atom_site_symmetry_multiplicity
_atom_site_calc_flag
_atom_site_refinement_flags
_atom_site_disorder_assembly
_atom_site_disorder_group
Cl1 Cl 1.01963(6) 1.13906(18) 0.71544(6) 0.0721(4) Uani 1.0 4 d . . .
Cl2 Cl 0.18622(7) 0.6308(2) 0.42659(7) 0.0820(5) Uani 1.0 4 d . . .
O1 O 0.46094(16) 0.8927(5) 0.34628(14) 0.0647(10) Uani 1.0 4 d . . .
O2 O 0.7788(3) 0.3365(7) 0.7378(2) 0.1077(16) Uani 1.0 4 d . . .
O3 O 0.8014(3) 0.8300(8) 0.7621(2) 0.1066(17) Uani 1.0 4 d . . .
O4 O 0.4062(2) 0.3521(7) 0.3711(2) 0.0939(14) Uani 1.0 4 d . . .
N1 N 0.78046(17) 1.0018(5) 0.55672(15) 0.0494(10) Uani 1.0 4 d . . .
N2 N 0.79960(17) 0.8894(5) 0.47604(16) 0.0488(10) Uani 1.0 4 d . . .
N3 N 0.85296(18) 0.9061(5) 0.50004(15) 0.0519(10) Uani 1.0 4 d . . .
N4 N 0.6201(2) 1.0923(7) 0.55277(19) 0.0718(13) Uani 1.0 4 d . . .
N5 N 0.43348(18) 0.5155(5) 0.57485(16) 0.0500(10) Uani 1.0 4 d . . .
N6 N 0.41937(19) 0.4042(5) 0.65733(16) 0.0519(10) Uani 1.0 4 d . . .
N7 N 0.36480(19) 0.4176(5) 0.63509(17) 0.0560(11) Uani 1.0 4 d . . .
N8 N 0.5915(2) 0.6119(6) 0.56893(19) 0.0679(13) Uani 1.0 4 d . . .
N9 N 0.7141(2) 0.8570(5) 0.71960(17) 0.0570(10) Uani 1.0 4 d . . .
N10 N 0.4965(2) 0.3596(6) 0.41006(19) 0.0645(12) Uani 1.0 4 d . . .
C1 C 0.8388(2) 0.9736(6) 0.54808(19) 0.0457(11) Uani 1.0 4 d . . .
C2 C 0.7564(2) 0.9479(6) 0.51062(18) 0.0447(11) Uani 1.0 4 d . . .
C3 C 0.6980(2) 0.9474(6) 0.49154(18) 0.0459(11) Uani 1.0 4 d . . .
C4 C 0.6855(3) 0.8839(6) 0.43990(19) 0.0476(12) Uani 1.0 4 d . . .
C5 C 0.7328(3) 0.8248(6) 0.4077(2) 0.0540(12) Uani 1.0 4 d . . .
C6 C 0.7891(3) 0.8273(7) 0.42481(19) 0.0550(13) Uani 1.0 4 d . . .
C7 C 0.8838(3) 1.0162(6) 0.58904(19) 0.0492(12) Uani 1.0 4 d . . .
C8 C 0.9430(3) 0.9855(7) 0.5791(2) 0.0551(13) Uani 1.0 4 d . . .
C9 C 0.9848(3) 1.0254(7) 0.6174(2) 0.0597(13) Uani 1.0 4 d . . .
C10 C 0.9677(3) 1.0949(6) 0.6664(2) 0.0526(12) Uani 1.0 4 d . . .
C11 C 0.9097(3) 1.1274(7) 0.6771(2) 0.0593(14) Uani 1.0 4 d . . .
C12 C 0.8675(3) 1.0874(7) 0.6383(2) 0.0567(13) Uani 1.0 4 d . . .
C13 C 0.6548(3) 1.0258(6) 0.52580(19) 0.0508(12) Uani 1.0 4 d . . .
C14 C 0.6258(2) 0.8827(6) 0.41715(18) 0.0457(11) Uani 1.0 4 d . . .
C15 C 0.5766(3) 0.8373(6) 0.44754(19) 0.0495(12) Uani 1.0 4 d . . .
C16 C 0.5212(3) 0.8394(6) 0.42583(19) 0.0513(12) Uani 1.0 4 d . . .
C17 C 0.5135(3) 0.8864(6) 0.37228(19) 0.0492(12) Uani 1.0 4 d . . .
C18 C 0.5613(3) 0.9300(7) 0.34124(19) 0.0546(13) Uani 1.0 4 d . . .
C19 C 0.6172(3) 0.9267(6) 0.36295(19) 0.0522(12) Uani 1.0 4 d . . .
C20 C 0.4092(3) 0.8522(8) 0.3764(3) 0.0701(15) Uani 1.0 4 d . . .
C21 C 0.3760(3) 0.4848(6) 0.5865(2) 0.0506(12) Uani 1.0 4 d . . .
C22 C 0.4603(3) 0.4624(6) 0.62018(18) 0.0488(12) Uani 1.0 4 d . . .
C23 C 0.5201(3) 0.4608(6) 0.63526(18) 0.0453(11) Uani 1.0 4 d . . .
C24 C 0.5362(3) 0.3963(6) 0.68582(19) 0.0485(12) Uani 1.0 4 d . . .
C25 C 0.4911(3) 0.3373(6) 0.7211(2) 0.0584(13) Uani 1.0 4 d . . .
C26 C 0.4336(3) 0.3421(6) 0.7069(2) 0.0587(14) Uani 1.0 4 d . . .
C27 C 0.3293(2) 0.5246(6) 0.5481(2) 0.0499(12) Uani 1.0 4 d . . .
C28 C 0.2712(3) 0.4873(7) 0.5600(3) 0.0598(14) Uani 1.0 4 d . . .
C29 C 0.2272(3) 0.5212(7) 0.5230(3) 0.0643(14) Uani 1.0 4 d . . .
C30 C 0.2419(3) 0.5921(6) 0.4737(3) 0.0595(14) Uani 1.0 4 d . . .
C31 C 0.2984(3) 0.6320(8) 0.4602(3) 0.0643(15) Uani 1.0 4 d . . .
C32 C 0.3421(3) 0.5978(7) 0.4976(2) 0.0594(13) Uani 1.0 4 d . . .
C33 C 0.5606(3) 0.5414(6) 0.5982(2) 0.0519(12) Uani 1.0 4 d . . .
C34 C 0.5990(3) 0.3839(6) 0.70221(18) 0.0537(13) Uani 1.0 4 d . . .
C35 C 0.6409(3) 0.3235(7) 0.6658(3) 0.0626(14) Uani 1.0 4 d . . .
C36 C 0.6995(3) 0.3100(8) 0.6788(3) 0.0768(17) Uani 1.0 4 d . . .
C37 C 0.7163(4) 0.3572(8) 0.7282(3) 0.0808(19) Uani 1.0 4 d . . .
C38 C 0.6785(4) 0.4189(8) 0.7665(3) 0.080(2) Uani 1.0 4 d . . .
C39 C 0.6166(3) 0.4323(7) 0.7537(3) 0.0671(15) Uani 1.0 4 d . . .
C40 C 0.7941(6) 0.3687(12) 0.7888(4) 0.144(4) Uani 1.0 4 d . . .
C41 C 0.6821(3) 0.9083(8) 0.7664(3) 0.0770(18) Uani 1.0 4 d . . .
C42 C 0.6814(3) 0.8295(8) 0.6695(3) 0.0699(16) Uani 1.0 4 d . . .
C43 C 0.7708(3) 0.8204(8) 0.7216(3) 0.0754(16) Uani 1.0 4 d . . .
C44 C 0.5311(3) 0.3389(9) 0.4590(3) 0.0849(19) Uani 1.0 4 d . . .
C45 C 0.5280(3) 0.3972(9) 0.3611(3) 0.085(2) Uani 1.0 4 d . . .
C46 C 0.4389(3) 0.3386(8) 0.4097(3) 0.0709(16) Uani 1.0 4 d . . .
H5 H 0.7248 0.7823 0.3731 0.0648 Uiso 1.0 4 calc R . .
H6 H 0.8196 0.7884 0.4027 0.0660 Uiso 1.0 4 calc R . .
H8 H 0.9545 0.9373 0.5461 0.0661 Uiso 1.0 4 calc R . .
H9 H 1.0243 1.0055 0.6102 0.0716 Uiso 1.0 4 calc R . .
H11 H 0.8986 1.1761 0.7101 0.0711 Uiso 1.0 4 calc R . .
H12 H 0.8281 1.1085 0.6457 0.0681 Uiso 1.0 4 calc R . .
H15 H 0.5815 0.8046 0.4835 0.0594 Uiso 1.0 4 calc R . .
H16 H 0.4890 0.8093 0.4471 0.0616 Uiso 1.0 4 calc R . .
H18 H 0.5560 0.9621 0.3052 0.0655 Uiso 1.0 4 calc R . .
H19 H 0.6493 0.9540 0.3412 0.0627 Uiso 1.0 4 calc R . .
H20A H 0.4103 0.7300 0.3876 0.0841 Uiso 1.0 4 calc R . .
H20B H 0.3753 0.8717 0.3541 0.0841 Uiso 1.0 4 calc R . .
H20C H 0.4072 0.9277 0.4077 0.0841 Uiso 1.0 4 calc R . .
H25 H 0.5013 0.2939 0.7551 0.0700 Uiso 1.0 4 calc R . .
H26 H 0.4047 0.3035 0.7307 0.0705 Uiso 1.0 4 calc R . .
H28 H 0.2617 0.4388 0.5935 0.0718 Uiso 1.0 4 calc R . .
H29 H 0.1883 0.4962 0.5313 0.0771 Uiso 1.0 4 calc R . .
H31 H 0.3074 0.6810 0.4266 0.0771 Uiso 1.0 4 calc R . .
H32 H 0.3808 0.6241 0.4889 0.0712 Uiso 1.0 4 calc R . .
H35 H 0.6290 0.2908 0.6312 0.0751 Uiso 1.0 4 calc R . .
H36 H 0.7266 0.2689 0.6536 0.0922 Uiso 1.0 4 calc R . .
H38 H 0.6922 0.4521 0.8004 0.0964 Uiso 1.0 4 calc R . .
H39 H 0.5897 0.4720 0.7792 0.0805 Uiso 1.0 4 calc R . .
H40A H 0.7856 0.2663 0.8106 0.1729 Uiso 1.0 4 calc R . .
H40B H 0.7725 0.4691 0.8022 0.1729 Uiso 1.0 4 calc R . .
H40C H 0.8353 0.3940 0.7904 0.1729 Uiso 1.0 4 calc R . .
H41A H 0.7082 0.9630 0.7920 0.0924 Uiso 1.0 4 calc R . .
H41B H 0.6644 0.8051 0.7825 0.0924 Uiso 1.0 4 calc R . .
H41C H 0.6521 0.9915 0.7564 0.0924 Uiso 1.0 4 calc R . .
H42A H 0.7081 0.8011 0.6408 0.0838 Uiso 1.0 4 calc R . .
H42B H 0.6603 0.9361 0.6606 0.0838 Uiso 1.0 4 calc R . .
H42C H 0.6542 0.7333 0.6743 0.0838 Uiso 1.0 4 calc R . .
H43 H 0.7888 0.7845 0.6896 0.0904 Uiso 1.0 4 calc R . .
H44A H 0.5054 0.3278 0.4896 0.1019 Uiso 1.0 4 calc R . .
H44B H 0.5558 0.4411 0.4637 0.1019 Uiso 1.0 4 calc R . .
H44C H 0.5549 0.2341 0.4561 0.1019 Uiso 1.0 4 calc R . .
H45A H 0.5444 0.5148 0.3630 0.1022 Uiso 1.0 4 calc R . .
H45B H 0.5018 0.3901 0.3308 0.1022 Uiso 1.0 4 calc R . .
H45C H 0.5590 0.3120 0.3566 0.1022 Uiso 1.0 4 calc R . .
H46 H 0.4215 0.3103 0.4426 0.0851 Uiso 1.0 4 calc R . .

loop_
_atom_site_aniso_label
_atom_site_aniso_U_11
_atom_site_aniso_U_22
_atom_site_aniso_U_33
_atom_site_aniso_U_12
_atom_site_aniso_U_13
_atom_site_aniso_U_23
Cl1 0.0641(10) 0.0839(9) 0.0685(9) -0.0157(7) -0.0192(8) 0.0083(8)
Cl2 0.0585(10) 0.0946(10) 0.0928(11) 0.0107(8) -0.0170(9) -0.0107(9)
O1 0.048(3) 0.089(3) 0.057(3) -0.0014(18) -0.0096(18) 0.0063(18)
O2 0.106(5) 0.133(4) 0.085(4) 0.013(3) -0.006(3) 0.003(3)
O3 0.083(4) 0.154(5) 0.082(4) 0.013(4) -0.030(3) -0.022(3)
O4 0.065(3) 0.125(4) 0.092(4) -0.011(3) -0.017(3) 0.026(3)
N1 0.050(3) 0.055(2) 0.043(2) -0.0010(18) -0.0020(19) 0.0014(17)
N2 0.038(3) 0.058(3) 0.050(3) 0.0028(17) -0.0004(19) -0.0024(18)
N3 0.042(3) 0.064(3) 0.050(3) 0.0021(19) -0.001(2) -0.0042(19)
N4 0.056(3) 0.096(4) 0.063(3) 0.001(3) 0.006(3) -0.022(3)
N5 0.045(3) 0.055(3) 0.050(3) -0.0013(18) 0.003(2) 0.0020(18)
N6 0.053(3) 0.055(3) 0.048(3) -0.0053(19) 0.006(2) -0.0002(18)
N7 0.051(3) 0.059(3) 0.058(3) -0.004(2) 0.009(3) -0.001(2)
N8 0.056(3) 0.088(3) 0.059(3) 0.001(3) 0.007(3) 0.020(3)
N9 0.057(3) 0.064(3) 0.051(3) 0.001(2) 0.000(3) -0.006(2)
N10 0.055(4) 0.065(3) 0.074(3) -0.004(3) 0.002(3) 0.007(3)
C1 0.039(3) 0.053(3) 0.046(3) -0.001(2) 0.001(3) 0.003(2)
C2 0.041(3) 0.049(3) 0.044(3) -0.001(2) 0.002(3) -0.001(2)
C3 0.043(3) 0.053(3) 0.043(3) 0.000(2) 0.002(3) -0.001(2)
C4 0.051(4) 0.046(3) 0.046(3) -0.001(2) 0.001(3) 0.002(2)
C5 0.044(4) 0.066(3) 0.052(3) -0.001(3) -0.002(3) -0.008(3)
C6 0.054(4) 0.068(3) 0.043(3) 0.002(3) 0.007(3) -0.009(3)
C7 0.046(3) 0.051(3) 0.050(3) -0.005(2) -0.005(3) 0.006(2)
C8 0.046(4) 0.068(3) 0.052(3) 0.001(3) 0.008(3) -0.006(3)
C9 0.044(4) 0.067(3) 0.068(4) -0.002(3) -0.001(3) 0.002(3)
C10 0.053(4) 0.055(3) 0.050(3) -0.008(3) -0.007(3) 0.007(3)
C11 0.054(4) 0.072(4) 0.052(3) 0.000(3) 0.000(3) -0.003(3)
C12 0.040(3) 0.080(4) 0.051(3) 0.003(3) -0.001(3) -0.002(3)
C13 0.047(3) 0.061(3) 0.044(3) -0.004(3) -0.002(3) -0.003(3)
C14 0.048(3) 0.046(3) 0.043(3) -0.002(2) -0.003(3) 0.003(2)
C15 0.051(4) 0.056(3) 0.041(3) -0.002(3) -0.002(3) 0.001(2)
C16 0.047(3) 0.063(3) 0.044(3) -0.006(2) -0.000(3) -0.001(3)
C17 0.047(3) 0.054(3) 0.047(3) 0.001(2) -0.011(3) -0.004(2)
C18 0.054(4) 0.069(3) 0.041(3) -0.002(3) -0.003(3) 0.004(3)
C19 0.051(4) 0.062(3) 0.043(3) -0.002(3) -0.001(3) 0.001(3)
C20 0.048(4) 0.095(4) 0.068(4) -0.005(3) -0.001(3) 0.002(3)
C21 0.050(4) 0.049(3) 0.053(3) -0.002(3) 0.007(3) 0.001(2)
C22 0.055(4) 0.048(3) 0.043(3) -0.004(3) 0.007(3) -0.000(2)
C23 0.050(4) 0.048(3) 0.039(3) -0.003(2) 0.004(3) -0.0025(19)
C24 0.063(4) 0.040(3) 0.042(3) -0.003(2) -0.003(3) -0.005(2)
C25 0.076(5) 0.057(3) 0.042(3) -0.013(3) 0.004(3) 0.004(3)
C26 0.071(4) 0.057(3) 0.048(4) -0.007(3) 0.010(3) 0.006(3)
C27 0.045(3) 0.044(3) 0.061(3) -0.000(2) 0.008(3) -0.008(3)
C28 0.046(4) 0.066(3) 0.067(4) -0.005(3) 0.011(3) 0.001(3)
C29 0.038(3) 0.071(3) 0.084(4) -0.002(3) 0.010(3) -0.002(3)
C30 0.040(4) 0.062(3) 0.077(4) 0.004(3) -0.006(3) -0.009(3)
C31 0.048(4) 0.083(4) 0.062(4) 0.002(3) 0.001(3) 0.007(3)
C32 0.043(4) 0.073(3) 0.062(4) -0.003(3) 0.008(3) 0.003(3)
C33 0.048(4) 0.062(3) 0.046(3) 0.002(3) -0.003(3) 0.005(3)
C34 0.067(4) 0.049(3) 0.045(3) -0.008(3) -0.007(3) 0.004(2)
C35 0.070(4) 0.062(3) 0.056(3) 0.010(3) -0.003(3) 0.009(3)
C36 0.069(5) 0.081(4) 0.081(5) 0.011(3) -0.006(4) 0.015(4)
C37 0.082(6) 0.070(4) 0.090(6) 0.007(4) -0.003(4) 0.019(4)
C38 0.117(7) 0.062(4) 0.062(4) -0.018(4) -0.041(4) 0.012(3)
C39 0.083(5) 0.064(3) 0.054(4) -0.009(3) -0.009(3) 0.004(3)
C40 0.198(12) 0.144(8) 0.091(6) -0.039(7) -0.014(7) -0.014(6)
C41 0.088(5) 0.075(4) 0.068(4) 0.010(4) 0.015(4) -0.005(3)
C42 0.075(5) 0.074(4) 0.060(4) 0.001(3) -0.012(3) -0.005(3)
C43 0.066(5) 0.094(4) 0.066(4) 0.005(3) -0.004(4) -0.013(4)
C44 0.076(5) 0.093(5) 0.085(5) -0.007(4) -0.012(4) 0.013(4)
C45 0.084(6) 0.094(5) 0.078(4) -0.002(4) 0.019(4) -0.000(4)
C46 0.058(5) 0.078(4) 0.077(4) -0.008(3) 0.007(4) 0.007(3)

loop_
_atom_type_symbol
_atom_type_description
_atom_type_scat_dispersion_real
_atom_type_scat_dispersion_imag
_atom_type_scat_source
C C 0.0033 0.0016
;
International Tables for Crystallography
(1992, Vol. C, Tables 4.2.6.8 and 6.1.1.4)
;
H H 0.0000 0.0000
;
International Tables for Crystallography
(1992, Vol. C, Table 6.1.1.4)
;
N N 0.0061 0.0033
;
International Tables for Crystallography
(1992, Vol. C, Tables 4.2.6.8 and 6.1.1.4)
;
O O 0.0106 0.0060
;
International Tables for Crystallography
(1992, Vol. C, Tables 4.2.6.8 and 6.1.1.4)
;
Cl Cl 0.1484 0.1585
;
International Tables for Crystallography
(1992, Vol. C, Tables 4.2.6.8 and 6.1.1.4)
;

loop_
_geom_angle_atom_site_label_1
_geom_angle_atom_site_label_2
_geom_angle_atom_site_label_3
_geom_angle
_geom_angle_publ_flag
_geom_angle_site_symmetry_1
_geom_angle_site_symmetry_2
_geom_angle_site_symmetry_3
C17 O1 C20 118.3(4) yes . . .
C37 O2 C40 113.1(7) yes . . .
C1 N1 C2 102.8(4) yes . . .
N3 N2 C2 109.9(4) yes . . .
N3 N2 C6 126.2(4) yes . . .
C2 N2 C6 123.9(4) yes . . .
N2 N3 C1 101.9(4) yes . . .
C21 N5 C22 102.3(4) yes . . .
N7 N6 C22 109.0(4) yes . . .
N7 N6 C26 127.6(5) yes . . .
C22 N6 C26 123.4(5) yes . . .
N6 N7 C21 102.6(4) yes . . .
C41 N9 C42 117.7(5) yes . . .
C41 N9 C43 121.9(5) yes . . .
C42 N9 C43 120.1(5) yes . . .
C44 N10 C45 116.8(5) yes . . .
C44 N10 C46 122.2(6) yes . . .
C45 N10 C46 121.0(6) yes . . .
N1 C1 N3 115.8(4) yes . . .
N1 C1 C7 122.4(4) yes . . .
N3 C1 C7 121.7(5) yes . . .
N1 C2 N2 109.5(4) yes . . .
N1 C2 C3 132.6(5) yes . . .
N2 C2 C3 117.8(4) yes . . .
C2 C3 C4 120.0(5) yes . . .
C2 C3 C13 116.9(4) yes . . .
C4 C3 C13 123.0(5) yes . . .
C3 C4 C5 117.9(5) yes . . .
C3 C4 C14 122.8(5) yes . . .
C5 C4 C14 119.3(5) yes . . .
C4 C5 C6 123.0(5) yes . . .
N2 C6 C5 117.3(5) yes . . .
C1 C7 C8 121.2(5) yes . . .
C1 C7 C12 120.2(5) yes . . .
C8 C7 C12 118.7(5) yes . . .
C7 C8 C9 121.1(5) yes . . .
C8 C9 C10 119.4(5) yes . . .
Cl1 C10 C9 119.7(4) yes . . .
Cl1 C10 C11 119.5(4) yes . . .
C9 C10 C11 120.7(5) yes . . .
C10 C11 C12 119.8(5) yes . . .
C7 C12 C11 120.4(5) yes . . .
N4 C13 C3 178.6(5) yes . . .
C4 C14 C15 122.7(5) yes . . .
C4 C14 C19 119.7(5) yes . . .
C15 C14 C19 117.6(5) yes . . .
C14 C15 C16 121.9(5) yes . . .
C15 C16 C17 119.6(5) yes . . .
O1 C17 C16 125.0(5) yes . . .
O1 C17 C18 115.3(5) yes . . .
C16 C17 C18 119.8(5) yes . . .
C17 C18 C19 120.7(5) yes . . .
C14 C19 C18 120.4(5) yes . . .
N5 C21 N7 116.0(5) yes . . .
N5 C21 C27 122.1(5) yes . . .
N7 C21 C27 121.9(5) yes . . .
N5 C22 N6 110.1(5) yes . . .
N5 C22 C23 131.6(5) yes . . .
N6 C22 C23 118.3(4) yes . . .
C22 C23 C24 119.6(5) yes . . .
C22 C23 C33 116.7(4) yes . . .
C24 C23 C33 123.4(5) yes . . .
C23 C24 C25 118.1(5) yes . . .
C23 C24 C34 121.3(5) yes . . .
C25 C24 C34 120.6(5) yes . . .
C24 C25 C26 122.1(5) yes . . .
N6 C26 C25 118.4(5) yes . . .
C21 C27 C28 121.2(5) yes . . .
C21 C27 C32 120.7(5) yes . . .
C28 C27 C32 118.1(5) yes . . .
C27 C28 C29 121.0(5) yes . . .
C28 C29 C30 118.9(5) yes . . .
Cl2 C30 C29 118.7(5) yes . . .
Cl2 C30 C31 119.1(5) yes . . .
C29 C30 C31 122.2(6) yes . . .
C30 C31 C32 118.4(6) yes . . .
C27 C32 C31 121.4(5) yes . . .
N8 C33 C23 177.1(6) yes . . .
C24 C34 C35 120.3(5) yes . . .
C24 C34 C39 120.7(5) yes . . .
C35 C34 C39 118.9(6) yes . . .
C34 C35 C36 122.6(6) yes . . .
C35 C36 C37 118.4(7) yes . . .
O2 C37 C36 113.9(7) yes . . .
O2 C37 C38 123.0(7) yes . . .
C36 C37 C38 123.1(7) yes . . .
C37 C38 C39 119.3(6) yes . . .
C34 C39 C38 117.6(6) yes . . .
O3 C43 N9 125.2(6) yes . . .
O4 C46 N10 127.2(6) yes . . .
C4 C5 H5 118.514 no . . .
C6 C5 H5 118.501 no . . .
N2 C6 H6 121.329 no . . .
C5 C6 H6 121.338 no . . .
C7 C8 H8 119.465 no . . .
C9 C8 H8 119.477 no . . .
C8 C9 H9 120.307 no . . .
C10 C9 H9 120.301 no . . .
C10 C11 H11 120.103 no . . .
C12 C11 H11 120.095 no . . .
C7 C12 H12 119.813 no . . .
C11 C12 H12 119.830 no . . .
C14 C15 H15 119.060 no . . .
C16 C15 H15 119.077 no . . .
C15 C16 H16 120.218 no . . .
C17 C16 H16 120.207 no . . .
C17 C18 H18 119.643 no . . .
C19 C18 H18 119.645 no . . .
C14 C19 H19 119.804 no . . .
C18 C19 H19 119.796 no . . .
O1 C20 H20A 109.481 no . . .
O1 C20 H20B 109.481 no . . .
O1 C20 H20C 109.479 no . . .
H20A C20 H20B 109.475 no . . .
H20A C20 H20C 109.453 no . . .
H20B C20 H20C 109.458 no . . .
C24 C25 H25 118.949 no . . .
C26 C25 H25 118.951 no . . .
N6 C26 H26 120.791 no . . .
C25 C26 H26 120.779 no . . .
C27 C28 H28 119.502 no . . .
C29 C28 H28 119.496 no . . .
C28 C29 H29 120.553 no . . .
C30 C29 H29 120.534 no . . .
C30 C31 H31 120.786 no . . .
C32 C31 H31 120.803 no . . .
C27 C32 H32 119.306 no . . .
C31 C32 H32 119.315 no . . .
C34 C35 H35 118.709 no . . .
C36 C35 H35 118.698 no . . .
C35 C36 H36 120.804 no . . .
C37 C36 H36 120.793 no . . .
C37 C38 H38 120.350 no . . .
C39 C38 H38 120.325 no . . .
C34 C39 H39 121.197 no . . .
C38 C39 H39 121.186 no . . .
O2 C40 H40A 109.471 no . . .
O2 C40 H40B 109.466 no . . .
O2 C40 H40C 109.462 no . . .
H40A C40 H40B 109.491 no . . .
H40A C40 H40C 109.470 no . . .
H40B C40 H40C 109.468 no . . .
N9 C41 H41A 109.469 no . . .
N9 C41 H41B 109.473 no . . .
N9 C41 H41C 109.462 no . . .
H41A C41 H41B 109.468 no . . .
H41A C41 H41C 109.474 no . . .
H41B C41 H41C 109.481 no . . .
N9 C42 H42A 109.462 no . . .
N9 C42 H42B 109.475 no . . .
N9 C42 H42C 109.471 no . . .
H42A C42 H42B 109.479 no . . .
H42A C42 H42C 109.474 no . . .
H42B C42 H42C 109.465 no . . .
O3 C43 H43 117.384 no . . .
N9 C43 H43 117.388 no . . .
N10 C44 H44A 109.462 no . . .
N10 C44 H44B 109.481 no . . .
N10 C44 H44C 109.480 no . . .
H44A C44 H44B 109.461 no . . .
H44A C44 H44C 109.471 no . . .
H44B C44 H44C 109.473 no . . .
N10 C45 H45A 109.462 no . . .
N10 C45 H45B 109.466 no . . .
N10 C45 H45C 109.471 no . . .
H45A C45 H45B 109.473 no . . .
H45A C45 H45C 109.471 no . . .
H45B C45 H45C 109.484 no . . .
O4 C46 H46 116.387 no . . .
N10 C46 H46 116.396 no . . .

loop_
_geom_bond_atom_site_label_1
_geom_bond_atom_site_label_2
_geom_bond_distance
_geom_bond_publ_flag
_geom_bond_site_symmetry_1
_geom_bond_site_symmetry_2
Cl1 C10 1.728(6) yes . .
Cl2 C30 1.747(6) yes . .
O1 C17 1.361(7) yes . .
O1 C20 1.428(7) yes . .
O2 C37 1.453(10) yes . .
O2 C40 1.331(11) yes . .
O3 C43 1.222(9) yes . .
O4 C46 1.214(9) yes . .
N1 C1 1.364(6) yes . .
N1 C2 1.328(6) yes . .
N2 N3 1.360(6) yes . .
N2 C2 1.376(6) yes . .
N2 C6 1.371(7) yes . .
N3 C1 1.331(6) yes . .
N4 C13 1.149(7) yes . .
N5 C21 1.363(7) yes . .
N5 C22 1.337(6) yes . .
N6 N7 1.364(6) yes . .
N6 C22 1.380(7) yes . .
N6 C26 1.350(7) yes . .
N7 C21 1.329(7) yes . .
N8 C33 1.141(7) yes . .
N9 C41 1.423(8) yes . .
N9 C42 1.460(7) yes . .
N9 C43 1.322(8) yes . .
N10 C44 1.452(9) yes . .
N10 C45 1.437(9) yes . .
N10 C46 1.324(8) yes . .
C1 C7 1.476(7) yes . .
C2 C3 1.414(7) yes . .
C3 C4 1.392(7) yes . .
C3 C13 1.427(7) yes . .
C4 C5 1.413(7) yes . .
C4 C14 1.473(7) yes . .
C5 C6 1.354(8) yes . .
C7 C8 1.392(7) yes . .
C7 C12 1.381(7) yes . .
C8 C9 1.376(8) yes . .
C9 C10 1.376(8) yes . .
C10 C11 1.371(8) yes . .
C11 C12 1.390(8) yes . .
C14 C15 1.392(7) yes . .
C14 C19 1.394(7) yes . .
C15 C16 1.374(7) yes . .
C16 C17 1.381(7) yes . .
C17 C18 1.372(7) yes . .
C18 C19 1.385(8) yes . .
C21 C27 1.457(7) yes . .
C22 C23 1.415(8) yes . .
C23 C24 1.390(7) yes . .
C23 C33 1.434(7) yes . .
C24 C25 1.420(8) yes . .
C24 C34 1.493(8) yes . .
C25 C26 1.359(9) yes . .
C27 C28 1.386(7) yes . .
C27 C32 1.394(7) yes . .
C28 C29 1.383(8) yes . .
C29 C30 1.370(9) yes . .
C30 C31 1.366(8) yes . .
C31 C32 1.383(8) yes . .
C34 C35 1.390(8) yes . .
C34 C39 1.383(8) yes . .
C35 C36 1.377(9) yes . .
C36 C37 1.329(10) yes . .
C37 C38 1.361(11) yes . .
C38 C39 1.450(11) yes . .
C5 H5 0.930 no . .
C6 H6 0.930 no . .
C8 H8 0.930 no . .
C9 H9 0.930 no . .
C11 H11 0.930 no . .
C12 H12 0.930 no . .
C15 H15 0.930 no . .
C16 H16 0.930 no . .
C18 H18 0.930 no . .
C19 H19 0.930 no . .
C20 H20A 0.960 no . .
C20 H20B 0.960 no . .
C20 H20C 0.960 no . .
C25 H25 0.930 no . .
C26 H26 0.930 no . .
C28 H28 0.930 no . .
C29 H29 0.930 no . .
C31 H31 0.930 no . .
C32 H32 0.930 no . .
C35 H35 0.930 no . .
C36 H36 0.930 no . .
C38 H38 0.930 no . .
C39 H39 0.930 no . .
C40 H40A 0.960 no . .
C40 H40B 0.960 no . .
C40 H40C 0.960 no . .
C41 H41A 0.960 no . .
C41 H41B 0.960 no . .
C41 H41C 0.960 no . .
C42 H42A 0.960 no . .
C42 H42B 0.960 no . .
C42 H42C 0.960 no . .
C43 H43 0.930 no . .
C44 H44A 0.960 no . .
C44 H44B 0.960 no . .
C44 H44C 0.960 no . .
C45 H45A 0.960 no . .
C45 H45B 0.960 no . .
C45 H45C 0.960 no . .
C46 H46 0.930 no . .

loop_
_geom_contact_atom_site_label_1
_geom_contact_atom_site_label_2
_geom_contact_distance
_geom_contact_publ_flag
_geom_contact_site_symmetry_1
_geom_contact_site_symmetry_2
O1 C19 3.598(7) no . .
O3 C41 2.787(9) no . .
O3 C42 3.567(8) no . .
O4 C44 3.583(9) no . .
O4 C45 2.810(9) no . .
N1 C6 3.520(6) no . .
N1 C12 2.903(7) no . .
N1 C13 2.972(7) no . .
N2 C4 2.752(7) no . .
N2 C7 3.521(7) no . .
N3 C3 3.555(7) no . .
N3 C8 2.897(7) no . .
N4 C2 3.454(7) no . .
N4 C4 3.530(7) no . .
N4 C15 3.380(7) no . .
N5 C26 3.514(7) no . .
N5 C32 2.894(7) no . .
N5 C33 2.963(7) no . .
N6 C24 2.757(7) no . .
N6 C27 3.512(7) no . .
N7 C23 3.557(7) no . .
N7 C28 2.877(7) no . .
N8 C22 3.438(7) no . .
N8 C24 3.544(7) no . .
N8 C35 3.421(7) no . .
C1 C3 3.508(7) no . .
C1 C6 3.432(7) no . .
C2 C5 2.761(7) no . .
C2 C7 3.530(7) no . .
C3 C6 2.803(7) no . .
C3 C15 3.087(7) no . .
C5 C19 2.959(8) no . .
C7 C10 2.769(7) no . .
C8 C11 2.752(8) no . .
C9 C12 2.765(8) no . .
C13 C14 2.968(7) no . .
C13 C15 2.988(7) no . .
C14 C17 2.791(7) no . .
C15 C18 2.741(7) no . .
C16 C19 2.765(7) no . .
C16 C20 2.833(8) no . .
C21 C23 3.507(8) no . .
C21 C26 3.426(7) no . .
C22 C25 2.758(7) no . .
C22 C27 3.511(7) no . .
C23 C26 2.798(8) no . .
C23 C35 3.038(8) no . .
C25 C39 3.058(9) no . .
C27 C30 2.759(8) no . .
C28 C31 2.767(8) no . .
C29 C32 2.755(8) no . .
C33 C34 2.962(7) no . .
C33 C35 2.971(8) no . .
C34 C37 2.758(10) no . .
C35 C38 2.728(9) no . .
C36 C39 2.801(9) no . .
C36 C40 3.500(13) no . .
C38 C40 2.721(15) no . .
Cl1 C24 3.588(5) no . 3_575
Cl2 C3 3.564(5) no . 3_475
Cl2 C40 3.435(10) no . 4_664
O3 C19 3.193(7) no . 2_655
O3 C26 3.552(8) no . 3_565
O3 C40 3.533(11) no . .
O4 C6 3.273(7) no . 3_465
O4 C39 3.364(8) no . 4_664
N2 C28 3.570(7) no . 3_565
N3 C27 3.490(6) no . 3_565
N3 C46 3.495(8) no . 3_565
N4 C9 3.586(8) no . 3_475
N4 C35 3.324(7) no . 1_565
N4 C44 3.596(9) no . 1_565
N6 C8 3.550(7) no . 3_465
N6 C11 3.561(6) no . 3_475
N7 C7 3.480(6) no . 3_465
N7 C43 3.517(8) no . 3_465
N8 C13 3.592(7) no . .
N8 C15 3.462(7) no . .
N8 C29 3.447(8) no . 3_565
N9 C36 3.567(7) no . 1_565
N9 C38 3.584(7) no . .
C1 C32 3.456(7) no . 3_575
C2 C28 3.508(7) no . 3_565
C2 C30 3.591(6) no . 3_575
C2 C31 3.527(7) no . 3_575
C3 Cl2 3.564(5) no . 3_575
C5 C30 3.540(7) no . 3_565
C6 O4 3.273(7) no . 3_565
C6 C30 3.544(7) no . 3_565
C6 C31 3.567(8) no . 3_565
C7 N7 3.480(6) no . 3_565
C8 N6 3.550(7) no . 3_565
C8 C22 3.538(7) no . 3_565
C9 N4 3.586(8) no . 3_575
C10 C22 3.522(7) no . 3_575
C10 C25 3.559(7) no . 3_565
C10 C26 3.521(7) no . 3_565
C11 N6 3.561(6) no . 3_575
C11 C22 3.579(7) no . 3_575
C12 C21 3.468(7) no . 3_575
C13 N8 3.592(7) no . .
C15 N8 3.462(7) no . .
C19 O3 3.193(7) no . 2_654
C21 C12 3.468(7) no . 3_475
C22 C8 3.538(7) no . 3_465
C22 C10 3.522(7) no . 3_475
C22 C11 3.579(7) no . 3_475
C24 Cl1 3.588(5) no . 3_475
C25 C10 3.559(7) no . 3_465
C26 O3 3.552(8) no . 3_465
C26 C10 3.521(7) no . 3_465
C27 N3 3.490(6) no . 3_465
C28 N2 3.570(7) no . 3_465
C28 C2 3.508(7) no . 3_465
C29 N8 3.447(8) no . 3_465
C30 C2 3.591(6) no . 3_475
C30 C5 3.540(7) no . 3_465
C30 C6 3.544(7) no . 3_465
C31 C2 3.527(7) no . 3_475
C31 C6 3.567(8) no . 3_465
C32 C1 3.456(7) no . 3_475
C35 N4 3.324(7) no . 1_545
C36 N9 3.567(7) no . 1_545
C37 C41 3.589(9) no . 1_545
C38 N9 3.584(7) no . .
C39 O4 3.364(8) no . 4_665
C40 Cl2 3.435(10) no . 4_665
C40 O3 3.533(11) no . .
C41 C37 3.589(9) no . 1_565
C43 N7 3.517(8) no . 3_565
C44 N4 3.596(9) no . 1_545
C46 N3 3.495(8) no . 3_465
Cl1 H9 2.7912 no . .
Cl1 H11 2.7788 no . .
Cl2 H29 2.7794 no . .
Cl2 H31 2.7891 no . .
O1 H16 2.6475 no . .
O1 H18 2.4499 no . .
O2 H36 2.4504 no . .
O2 H38 2.6554 no . .
O3 H41A 2.4639 no . .
O3 H41B 3.1703 no . .
O4 H45A 3.3859 no . .
O4 H45B 2.4128 no . .
O4 H45C 3.5164 no . .
N1 H12 2.5804 no . .
N2 H5 3.1673 no . .
N3 H6 2.6744 no . .
N3 H8 2.5909 no . .
N4 H15 2.8945 no . .
N5 H32 2.5738 no . .
N6 H25 3.1651 no . .
N7 H26 2.6734 no . .
N7 H28 2.5717 no . .
N8 H35 2.9872 no . .
C1 H8 2.6527 no . .
C1 H12 2.6281 no . .
C2 H6 3.2598 no . .
C3 H5 3.2382 no . .
C3 H15 2.8728 no . .
C4 H6 3.2730 no . .
C4 H15 2.6734 no . .
C4 H19 2.6284 no . .
C5 H19 2.6959 no . .
C7 H9 3.2486 no . .
C7 H11 3.2422 no . .
C8 H12 3.2284 no . .
C9 H11 3.2256 no . .
C10 H8 3.2140 no . .
C10 H12 3.2260 no . .
C11 H9 3.2261 no . .
C12 H8 3.2250 no . .
C13 H15 2.5790 no . .
C14 H5 2.6192 no . .
C14 H16 3.2537 no . .
C14 H18 3.2473 no . .
C15 H19 3.2279 no . .
C16 H18 3.2201 no . .
C16 H20A 2.8215 no . .
C16 H20C 2.7211 no . .
C17 H15 3.2167 no . .
C17 H19 3.2306 no . .
C17 H20A 2.6581 no . .
C17 H20B 3.1855 no . .
C17 H20C 2.5970 no . .
C18 H16 3.2220 no . .
C19 H5 2.6956 no . .
C19 H15 3.2239 no . .
C20 H16 2.5436 no . .
C21 H28 2.6346 no . .
C21 H32 2.6315 no . .
C22 H26 3.2398 no . .
C23 H25 3.2459 no . .
C23 H35 2.7950 no . .
C24 H26 3.2734 no . .
C24 H35 2.6330 no . .
C24 H39 2.6727 no . .
C25 H39 2.8532 no . .
C27 H29 3.2491 no . .
C27 H31 3.2618 no . .
C28 H32 3.2245 no . .
C29 H31 3.2332 no . .
C30 H28 3.2095 no . .
C30 H32 3.2007 no . .
C31 H29 3.2310 no . .
C32 H28 3.2267 no . .
C33 H35 2.5770 no . .
C34 H25 2.6723 no . .
C34 H36 3.2638 no . .
C34 H38 3.2666 no . .
C35 H39 3.2379 no . .
C36 H38 3.1945 no . .
C37 H35 3.1574 no . .
C37 H39 3.2677 no . .
C37 H40A 2.6673 no . .
C37 H40B 2.3850 no . .
C37 H40C 3.1326 no . .
C38 H36 3.2020 no . .
C38 H40A 2.9115 no . .
C38 H40B 2.3491 no . .
C39 H25 2.8287 no . .
C39 H35 3.2222 no . .
C40 H38 2.4249 no . .
C41 H42A 3.2627 no . .
C41 H42B 2.6716 no . .
C41 H42C 2.7066 no . .
C41 H43 3.2236 no . .
C42 H41A 3.2470 no . .
C42 H41B 2.8257 no . .
C42 H41C 2.5578 no . .
C42 H43 2.5219 no . .
C43 H41A 2.4936 no . .
C43 H41B 2.8575 no . .
C43 H41C 3.1191 no . .
C43 H42A 2.4595 no . .
C43 H42B 3.0624 no . .
C43 H42C 2.9778 no . .
C44 H45A 2.7324 no . .
C44 H45B 3.2613 no . .
C44 H45C 2.6168 no . .
C44 H46 2.5421 no . .
C45 H44A 3.2601 no . .
C45 H44B 2.6347 no . .
C45 H44C 2.7199 no . .
C45 H46 3.2242 no . .
C46 H44A 2.4919 no . .
C46 H44B 3.0804 no . .
C46 H44C 2.9902 no . .
C46 H45A 2.9790 no . .
C46 H45B 2.4510 no . .
C46 H45C 3.0444 no . .
H5 H6 2.2814 no . .
H5 H19 2.2927 no . .
H8 H9 2.3030 no . .
H11 H12 2.3189 no . .
H15 H16 2.2945 no . .
H16 H20A 2.3947 no . .
H16 H20B 3.4962 no . .
H16 H20C 2.2856 no . .
H18 H19 2.3071 no . .
H25 H26 2.2853 no . .
H25 H39 2.4922 no . .
H28 H29 2.3133 no . .
H31 H32 2.3146 no . .
H35 H36 2.3004 no . .
H38 H39 2.4011 no . .
H38 H40A 2.5600 no . .
H38 H40B 1.8366 no . .
H38 H40C 3.3035 no . .
H41A H42B 3.4327 no . .
H41A H43 3.4033 no . .
H41B H42B 3.1723 no . .
H41B H42C 2.7396 no . .
H41C H42A 3.4422 no . .
H41C H42B 2.4126 no . .
H41C H42C 2.8089 no . .
H42A H43 2.2033 no . .
H42B H43 3.2246 no . .
H42C H43 3.1168 no . .
H44A H45A 3.5425 no . .
H44A H45C 3.5081 no . .
H44A H46 2.2429 no . .
H44B H45A 2.5616 no . .
H44B H45B 3.5288 no . .
H44B H45C 2.8188 no . .
H44B H46 3.2598 no . .
H44C H45A 3.1305 no . .
H44C H45B 3.5267 no . .
H44C H45C 2.5290 no . .
H44C H46 3.1156 no . .
H45B H46 3.3687 no . .
Cl1 H18 3.1098 no . 2_655
Cl1 H25 3.4244 no . 3_565
Cl1 H41C 3.3336 no . 3_575
Cl1 H42B 3.5298 no . 3_575
Cl1 H42C 3.3733 no . 3_575
Cl1 H45B 3.4539 no . 2_665
Cl2 H5 3.4878 no . 3_465
Cl2 H40A 3.0375 no . 4_664
Cl2 H40B 3.3038 no . 4_664
Cl2 H40C 3.4061 no . 4_664
Cl2 H44B 3.1592 no . 3_465
Cl2 H44C 3.2449 no . 3_465
Cl2 H45C 3.4049 no . 3_465
O1 H25 2.7912 no . 4_664
O1 H39 3.4045 no . 4_664
O1 H41C 3.5123 no . 4_674
O1 H45A 3.4443 no . .
O2 H11 3.0641 no . 1_545
O2 H12 3.0647 no . 1_545
O2 H41A 3.5023 no . 1_545
O2 H43 3.5783 no . .
O3 H5 2.8324 no . 2_655
O3 H18 3.5645 no . 2_655
O3 H19 2.4424 no . 2_655
O3 H26 2.6751 no . 3_565
O3 H40A 3.5110 no . 1_565
O3 H40B 2.9617 no . .
O3 H40C 3.4387 no . .
O4 H6 2.3738 no . 3_465
O4 H20A 2.8703 no . .
O4 H20C 3.3157 no . 1_545
O4 H38 3.2025 no . 4_664
O4 H39 2.6294 no . 4_664
O4 H41B 2.9651 no . 4_664
N1 H28 3.4600 no . 3_565
N1 H36 3.3586 no . 1_565
N1 H42A 3.0525 no . .
N2 H20C 3.2815 no . 3_575
N2 H31 3.4560 no . 3_575
N2 H46 3.2659 no . 3_565
N3 H20C 2.8819 no . 3_575
N3 H32 3.5974 no . 3_575
N3 H46 2.6657 no . 3_565
N4 H9 2.7075 no . 3_475
N4 H29 3.5030 no . 3_575
N4 H35 2.4547 no . 1_565
N4 H42B 3.0534 no . .
N4 H44A 3.5238 no . 1_565
N4 H44C 3.0094 no . 1_565
N5 H8 3.5090 no . 3_465
N5 H44A 3.0210 no . .
N6 H11 3.4460 no . 3_475
N6 H43 3.3942 no . 3_465
N7 H43 2.6704 no . 3_465
N8 H9 3.4143 no . 3_475
N8 H15 2.5698 no . .
N8 H29 2.5313 no . 3_565
N8 H42A 3.5021 no . .
N8 H42C 3.1085 no . .
N8 H44A 3.5015 no . .
N8 H44B 3.0134 no . .
N9 H36 3.5102 no . 1_565
N10 H16 3.5058 no . .
N10 H20A 3.4527 no . .
C1 H32 3.4930 no . 3_575
C2 H28 3.5574 no . 3_565
C2 H42A 3.5760 no . .
C3 H29 3.4821 no . 3_565
C5 H41A 3.3272 no . 2_654
C6 H20B 3.4702 no . 3_575
C6 H20C 3.2893 no . 3_575
C6 H41A 3.4386 no . 2_654
C6 H46 3.2211 no . 3_565
C8 H44A 3.5324 no . 3_565
C11 H18 3.4926 no . 2_655
C11 H26 3.5016 no . 3_565
C12 H36 3.5119 no . 1_565
C12 H43 3.1644 no . .
C13 H35 3.3315 no . 1_565
C13 H42A 3.5242 no . .
C13 H42B 3.4017 no . .
C13 H44C 3.2566 no . 1_565
C14 H44C 3.2419 no . 1_565
C14 H45A 3.5897 no . .
C15 H44B 3.0411 no . .
C15 H44C 3.0302 no . 1_565
C15 H45A 3.2836 no . .
C16 H44B 3.2334 no . .
C16 H44C 3.1547 no . 1_565
C16 H45A 2.9397 no . .
C17 H25 3.2154 no . 4_664
C17 H44C 3.4660 no . 1_565
C17 H45A 2.8892 no . .
C17 H45C 3.3857 no . 1_565
C18 H25 3.0656 no . 4_664
C18 H26 3.3393 no . 4_664
C18 H45A 3.1898 no . .
C18 H45C 2.8971 no . 1_565
C19 H44C 3.5574 no . 1_565
C19 H45A 3.5133 no . .
C19 H45C 3.1899 no . 1_565
C20 H6 3.4501 no . 3_475
C20 H31 2.9317 no . .
C20 H32 3.3309 no . .
C20 H39 3.4206 no . 4_664
C20 H41C 3.4824 no . 4_674
C21 H12 3.5603 no . 3_475
C22 H8 3.5203 no . 3_465
C22 H44A 3.5368 no . .
C23 H9 3.5605 no . 3_465
C24 H9 3.5623 no . 3_465
C25 H18 3.2459 no . 4_665
C25 H45B 3.4020 no . 4_665
C26 H18 3.3456 no . 4_665
C26 H43 3.4632 no . 3_465
C28 H36 3.1227 no . 3_465
C28 H42A 3.2796 no . 3_465
C29 H36 3.5956 no . 3_465
C31 H6 3.4978 no . 3_465
C31 H20A 3.2049 no . .
C31 H20C 3.5741 no . .
C32 H20A 3.2858 no . .
C32 H46 3.1297 no . .
C33 H9 3.5174 no . 3_475
C33 H15 3.4899 no . .
C33 H29 3.3625 no . 3_565
C33 H42C 3.1892 no . .
C33 H44A 3.3735 no . .
C33 H44B 3.4132 no . .
C34 H41C 3.4575 no . 1_545
C34 H42C 2.9927 no . .
C35 H41C 3.3631 no . 1_545
C35 H42B 2.9474 no . 1_545
C35 H42C 3.1020 no . .
C36 H12 3.4019 no . 1_545
C36 H28 3.1668 no . 3_565
C36 H41C 3.2526 no . 1_545
C36 H42B 2.9828 no . 1_545
C36 H42C 3.3464 no . .
C37 H41A 3.3606 no . 1_545
C37 H41C 3.1916 no . 1_545
C37 H42C 3.4312 no . .
C38 H20B 3.3111 no . 4_665
C38 H41A 3.5487 no . 1_545
C38 H41B 2.9475 no . .
C38 H41C 3.2774 no . 1_545
C38 H42C 3.3292 no . .
C39 H20A 3.5808 no . 4_665
C39 H20B 3.3774 no . 4_665
C39 H41B 3.0907 no . .
C39 H41C 3.4108 no . 1_545
C39 H42C 3.1160 no . .
C39 H45B 3.5636 no . 4_665
C40 H11 3.4000 no . 1_545
C41 H5 3.5149 no . 2_655
C41 H6 3.4872 no . 2_655
C41 H20B 3.0240 no . 4_675
C41 H38 3.5379 no . .
C42 H28 3.3094 no . 3_565
C42 H36 3.4814 no . 1_565
C43 H12 3.1501 no . .
C43 H26 3.2008 no . 3_565
C43 H40B 3.3068 no . .
C44 H8 3.4653 no . 3_465
C45 H25 3.5627 no . 4_664
C45 H39 3.5018 no . 4_664
C45 H40C 3.5725 no . 2_654
C46 H6 2.8895 no . 3_465
C46 H20A 3.0616 no . .
C46 H20C 3.1722 no . 1_545
C46 H32 3.1932 no . .
C46 H39 3.5841 no . 4_664
H5 Cl2 3.4878 no . 3_565
H5 O3 2.8324 no . 2_654
H5 C41 3.5149 no . 2_654
H5 H40B 2.9358 no . 2_654
H5 H41A 2.8635 no . 2_654
H5 H41B 3.3794 no . 2_654
H6 O4 2.3738 no . 3_565
H6 C20 3.4501 no . 3_575
H6 C31 3.4978 no . 3_565
H6 C41 3.4872 no . 2_654
H6 C46 2.8895 no . 3_565
H6 H20B 3.0971 no . 3_575
H6 H20C 2.9263 no . 3_575
H6 H31 3.5879 no . 3_565
H6 H38 3.5852 no . 2_654
H6 H41A 3.1005 no . 2_654
H6 H41B 2.9960 no . 2_654
H6 H46 2.6321 no . 3_565
H8 N5 3.5090 no . 3_565
H8 C22 3.5203 no . 3_565
H8 C44 3.4653 no . 3_565
H8 H16 3.2008 no . 3_575
H8 H44A 2.6977 no . 3_565
H8 H44C 3.4452 no . 3_565
H8 H46 3.2529 no . 3_565
H9 N4 2.7075 no . 3_575
H9 N8 3.4143 no . 3_575
H9 C23 3.5605 no . 3_565
H9 C24 3.5623 no . 3_565
H9 C33 3.5174 no . 3_575
H9 H35 3.3068 no . 3_565
H9 H42B 3.3733 no . 3_575
H11 O2 3.0641 no . 1_565
H11 N6 3.4460 no . 3_575
H11 C40 3.4000 no . 1_565
H11 H18 3.0322 no . 2_655
H11 H40C 2.9511 no . 1_565
H12 O2 3.0647 no . 1_565
H12 C21 3.5603 no . 3_575
H12 C36 3.4019 no . 1_565
H12 C43 3.1501 no . .
H12 H36 2.6179 no . 1_565
H12 H42A 3.5835 no . .
H12 H43 2.8140 no . .
H15 N8 2.5698 no . .
H15 C33 3.4899 no . .
H15 H29 3.5274 no . 3_565
H15 H44B 2.8365 no . .
H15 H44C 3.3534 no . 1_565
H16 N10 3.5058 no . .
H16 H8 3.2008 no . 3_475
H16 H32 3.0161 no . .
H16 H44B 3.1854 no . .
H16 H44C 3.5358 no . 1_565
H16 H45A 3.2881 no . .
H18 Cl1 3.1098 no . 2_654
H18 O3 3.5645 no . 2_654
H18 C11 3.4926 no . 2_654
H18 C25 3.2459 no . 4_664
H18 C26 3.3456 no . 4_664
H18 H11 3.0322 no . 2_654
H18 H25 2.6348 no . 4_664
H18 H26 2.8609 no . 4_664
H18 H45B 3.5040 no . 1_565
H18 H45C 2.9219 no . 1_565
H19 O3 2.4424 no . 2_654
H19 H26 3.5673 no . 4_664
H19 H40A 2.8792 no . 2_664
H19 H40C 3.5550 no . 2_664
H19 H41A 3.4728 no . 2_654
H19 H45C 3.4096 no . 1_565
H20A O4 2.8703 no . .
H20A N10 3.4527 no . .
H20A C31 3.2049 no . .
H20A C32 3.2858 no . .
H20A C39 3.5808 no . 4_664
H20A C46 3.0616 no . .
H20A H31 2.5651 no . .
H20A H32 2.7115 no . .
H20A H38 3.4617 no . 4_664
H20A H39 3.0793 no . 4_664
H20A H45A 3.5124 no . .
H20A H45B 3.5844 no . .
H20A H46 3.4435 no . .
H20B C6 3.4702 no . 3_475
H20B C38 3.3111 no . 4_664
H20B C39 3.3774 no . 4_664
H20B C41 3.0240 no . 4_674
H20B H6 3.0971 no . 3_475
H20B H31 2.7701 no . .
H20B H38 3.1700 no . 4_664
H20B H39 3.2756 no . 4_664
H20B H41A 2.7438 no . 4_674
H20B H41B 3.1391 no . 4_674
H20B H41C 2.6978 no . 4_674
H20C O4 3.3157 no . 1_565
H20C N2 3.2815 no . 3_475
H20C N3 2.8819 no . 3_475
H20C C6 3.2893 no . 3_475
H20C C31 3.5741 no . .
H20C C46 3.1722 no . 1_565
H20C H6 2.9263 no . 3_475
H20C H31 2.9730 no . .
H20C H32 3.0982 no . .
H20C H46 3.0204 no . 1_565
H25 Cl1 3.4244 no . 3_465
H25 O1 2.7912 no . 4_665
H25 C17 3.2154 no . 4_665
H25 C18 3.0656 no . 4_665
H25 C45 3.5627 no . 4_665
H25 H18 2.6348 no . 4_665
H25 H45A 3.2041 no . 4_665
H25 H45B 3.0240 no . 4_665
H26 O3 2.6751 no . 3_465
H26 C11 3.5016 no . 3_465
H26 C18 3.3393 no . 4_665
H26 C43 3.2008 no . 3_465
H26 H18 2.8609 no . 4_665
H26 H19 3.5673 no . 4_665
H26 H40C 3.1387 no . 3_465
H26 H43 2.9080 no . 3_465
H28 N1 3.4600 no . 3_465
H28 C2 3.5574 no . 3_465
H28 C36 3.1668 no . 3_465
H28 C42 3.3094 no . 3_465
H28 H36 2.7715 no . 3_465
H28 H42A 2.4718 no . 3_465
H28 H42C 3.4164 no . 3_465
H28 H43 2.9741 no . 3_465
H29 N4 3.5030 no . 3_475
H29 N8 2.5313 no . 3_465
H29 C3 3.4821 no . 3_465
H29 C33 3.3625 no . 3_465
H29 H15 3.5274 no . 3_465
H29 H35 3.2393 no . 3_465
H29 H42A 3.5392 no . 3_465
H29 H44B 3.4864 no . 3_465
H31 N2 3.4560 no . 3_475
H31 C20 2.9317 no . .
H31 H6 3.5879 no . 3_465
H31 H20A 2.5651 no . .
H31 H20B 2.7701 no . .
H31 H20C 2.9730 no . .
H31 H38 3.2763 no . 4_664
H31 H40A 3.5882 no . 4_664
H32 N3 3.5974 no . 3_475
H32 C1 3.4930 no . 3_475
H32 C20 3.3309 no . .
H32 C46 3.1932 no . .
H32 H16 3.0161 no . .
H32 H20A 2.7115 no . .
H32 H20C 3.0982 no . .
H32 H46 2.7810 no . .
H35 N4 2.4547 no . 1_545
H35 C13 3.3315 no . 1_545
H35 H9 3.3068 no . 3_465
H35 H29 3.2393 no . 3_565
H35 H42B 2.8543 no . 1_545
H35 H42C 3.5387 no . .
H36 N1 3.3586 no . 1_545
H36 N9 3.5102 no . 1_545
H36 C12 3.5119 no . 1_545
H36 C28 3.1227 no . 3_565
H36 C29 3.5956 no . 3_565
H36 C42 3.4814 no . 1_545
H36 H12 2.6179 no . 1_545
H36 H28 2.7715 no . 3_565
H36 H42A 3.5550 no . 1_545
H36 H42B 2.9271 no . 1_545
H38 O4 3.2025 no . 4_665
H38 C41 3.5379 no . .
H38 H6 3.5852 no . 2_655
H38 H20A 3.4617 no . 4_665
H38 H20B 3.1700 no . 4_665
H38 H31 3.2763 no . 4_665
H38 H41B 2.7635 no . .
H39 O1 3.4045 no . 4_665
H39 O4 2.6294 no . 4_665
H39 C20 3.4206 no . 4_665
H39 C45 3.5018 no . 4_665
H39 C46 3.5841 no . 4_665
H39 H20A 3.0793 no . 4_665
H39 H20B 3.2756 no . 4_665
H39 H41B 3.0310 no . .
H39 H42C 3.5717 no . .
H39 H45B 2.6544 no . 4_665
H40A Cl2 3.0375 no . 4_665
H40A O3 3.5110 no . 1_545
H40A H19 2.8792 no . 2_645
H40A H31 3.5882 no . 4_665
H40A H41A 2.9201 no . 1_545
H40B Cl2 3.3038 no . 4_665
H40B O3 2.9617 no . .
H40B C43 3.3068 no . .
H40B H5 2.9358 no . 2_655
H40B H41B 3.5613 no . .
H40C Cl2 3.4061 no . 4_665
H40C O3 3.4387 no . .
H40C C45 3.5725 no . 2_655
H40C H11 2.9511 no . 1_545
H40C H19 3.5550 no . 2_645
H40C H26 3.1387 no . 3_565
H40C H45A 3.4016 no . 2_655
H40C H45C 2.9774 no . 2_655
H41A O2 3.5023 no . 1_565
H41A C5 3.3272 no . 2_655
H41A C6 3.4386 no . 2_655
H41A C37 3.3606 no . 1_565
H41A C38 3.5487 no . 1_565
H41A H5 2.8635 no . 2_655
H41A H6 3.1005 no . 2_655
H41A H19 3.4728 no . 2_655
H41A H20B 2.7438 no . 4_675
H41A H40A 2.9201 no . 1_565
H41B O4 2.9651 no . 4_665
H41B C38 2.9475 no . .
H41B C39 3.0907 no . .
H41B H5 3.3794 no . 2_655
H41B H6 2.9960 no . 2_655
H41B H20B 3.1391 no . 4_675
H41B H38 2.7635 no . .
H41B H39 3.0310 no . .
H41B H40B 3.5613 no . .
H41C Cl1 3.3336 no . 3_475
H41C O1 3.5123 no . 4_675
H41C C20 3.4824 no . 4_675
H41C C34 3.4575 no . 1_565
H41C C35 3.3631 no . 1_565
H41C C36 3.2526 no . 1_565
H41C C37 3.1916 no . 1_565
H41C C38 3.2774 no . 1_565
H41C C39 3.4108 no . 1_565
H41C H20B 2.6978 no . 4_675
H42A N1 3.0525 no . .
H42A N8 3.5021 no . .
H42A C2 3.5760 no . .
H42A C13 3.5242 no . .
H42A C28 3.2796 no . 3_565
H42A H12 3.5835 no . .
H42A H28 2.4718 no . 3_565
H42A H29 3.5392 no . 3_565
H42A H36 3.5550 no . 1_565
H42B Cl1 3.5298 no . 3_475
H42B N4 3.0534 no . .
H42B C13 3.4017 no . .
H42B C35 2.9474 no . 1_565
H42B C36 2.9828 no . 1_565
H42B H9 3.3733 no . 3_475
H42B H35 2.8543 no . 1_565
H42B H36 2.9271 no . 1_565
H42C Cl1 3.3733 no . 3_475
H42C N8 3.1085 no . .
H42C C33 3.1892 no . .
H42C C34 2.9927 no . .
H42C C35 3.1020 no . .
H42C C36 3.3464 no . .
H42C C37 3.4312 no . .
H42C C38 3.3292 no . .
H42C C39 3.1160 no . .
H42C H28 3.4164 no . 3_565
H42C H35 3.5387 no . .
H42C H39 3.5717 no . .
H43 O2 3.5783 no . .
H43 N6 3.3942 no . 3_565
H43 N7 2.6704 no . 3_565
H43 C12 3.1644 no . .
H43 C26 3.4632 no . 3_565
H43 H12 2.8140 no . .
H43 H26 2.9080 no . 3_565
H43 H28 2.9741 no . 3_565
H44A N4 3.5238 no . 1_545
H44A N5 3.0210 no . .
H44A N8 3.5015 no . .
H44A C8 3.5324 no . 3_465
H44A C22 3.5368 no . .
H44A C33 3.3735 no . .
H44A H8 2.6977 no . 3_465
H44B Cl2 3.1592 no . 3_565
H44B N8 3.0134 no . .
H44B C15 3.0411 no . .
H44B C16 3.2334 no . .
H44B C33 3.4132 no . .
H44B H15 2.8365 no . .
H44B H16 3.1854 no . .
H44B H29 3.4864 no . 3_565
H44C Cl2 3.2449 no . 3_565
H44C N4 3.0094 no . 1_545
H44C C13 3.2566 no . 1_545
H44C C14 3.2419 no . 1_545
H44C C15 3.0302 no . 1_545
H44C C16 3.1547 no . 1_545
H44C C17 3.4660 no . 1_545
H44C C19 3.5574 no . 1_545
H44C H8 3.4452 no . 3_465
H44C H15 3.3534 no . 1_545
H44C H16 3.5358 no . 1_545
H45A O1 3.4443 no . .
H45A C14 3.5897 no . .
H45A C15 3.2836 no . .
H45A C16 2.9397 no . .
H45A C17 2.8892 no . .
H45A C18 3.1898 no . .
H45A C19 3.5133 no . .
H45A H16 3.2881 no . .
H45A H20A 3.5124 no . .
H45A H25 3.2041 no . 4_664
H45A H40C 3.4016 no . 2_654
H45B Cl1 3.4538 no . 2_644
H45B C25 3.4020 no . 4_664
H45B C39 3.5636 no . 4_664
H45B H18 3.5040 no . 1_545
H45B H20A 3.5844 no . .
H45B H25 3.0240 no . 4_664
H45B H39 2.6544 no . 4_664
H45C Cl2 3.4049 no . 3_565
H45C C17 3.3857 no . 1_545
H45C C18 2.8971 no . 1_545
H45C C19 3.1899 no . 1_545
H45C H18 2.9219 no . 1_545
H45C H19 3.4096 no . 1_545
H45C H40C 2.9774 no . 2_654
H46 N2 3.2659 no . 3_465
H46 N3 2.6657 no . 3_465
H46 C6 3.2211 no . 3_465
H46 C32 3.1297 no . .
H46 H6 2.6321 no . 3_465
H46 H8 3.2529 no . 3_465
H46 H20A 3.4435 no . .
H46 H20C 3.0204 no . 1_545
H46 H32 2.7810 no . .

loop_
_geom_torsion_atom_site_label_1
_geom_torsion_atom_site_label_2
_geom_torsion_atom_site_label_3
_geom_torsion_atom_site_label_4
_geom_torsion
_geom_torsion_publ_flag
_geom_torsion_site_symmetry_1
_geom_torsion_site_symmetry_2
_geom_torsion_site_symmetry_3
_geom_torsion_site_symmetry_4
C20 O1 C17 C16 1.5(7) no . . . .
C20 O1 C17 C18 -178.9(4) no . . . .
C40 O2 C37 C36 -174.2(6) no . . . .
C40 O2 C37 C38 5.6(9) no . . . .
C1 N1 C2 N2 0.1(5) no . . . .
C1 N1 C2 C3 -177.0(4) no . . . .
C2 N1 C1 N3 0.0(5) no . . . .
C2 N1 C1 C7 179.5(4) no . . . .
N3 N2 C2 N1 -0.2(5) no . . . .
N3 N2 C2 C3 177.4(3) no . . . .
C2 N2 N3 C1 0.2(4) no . . . .
N3 N2 C6 C5 -178.4(4) no . . . .
C6 N2 N3 C1 179.1(4) no . . . .
C2 N2 C6 C5 0.3(7) no . . . .
C6 N2 C2 N1 -179.1(4) no . . . .
C6 N2 C2 C3 -1.5(6) no . . . .
N2 N3 C1 N1 -0.1(5) no . . . .
N2 N3 C1 C7 -179.6(4) no . . . .
C21 N5 C22 N6 -0.6(5) no . . . .
C21 N5 C22 C23 -179.0(4) no . . . .
C22 N5 C21 N7 0.1(5) no . . . .
C22 N5 C21 C27 179.6(4) no . . . .
N7 N6 C22 N5 0.9(5) no . . . .
N7 N6 C22 C23 179.6(4) no . . . .
C22 N6 N7 C21 -0.8(4) no . . . .
N7 N6 C26 C25 179.0(4) no . . . .
C26 N6 N7 C21 -179.6(4) no . . . .
C22 N6 C26 C25 0.3(7) no . . . .
C26 N6 C22 N5 179.8(4) no . . . .
C26 N6 C22 C23 -1.5(6) no . . . .
N6 N7 C21 N5 0.4(5) no . . . .
N6 N7 C21 C27 -179.1(4) no . . . .
C41 N9 C43 O3 -1.7(9) no . . . .
C42 N9 C43 O3 -176.1(5) no . . . .
C44 N10 C46 O4 -179.7(5) no . . . .
C45 N10 C46 O4 -2.2(9) no . . . .
N1 C1 C7 C8 179.8(4) no . . . .
N1 C1 C7 C12 0.1(7) no . . . .
N3 C1 C7 C8 -0.7(7) no . . . .
N3 C1 C7 C12 179.5(4) no . . . .
N1 C2 C3 C4 178.9(4) no . . . .
N1 C2 C3 C13 3.4(7) no . . . .
N2 C2 C3 C4 2.0(6) no . . . .
N2 C2 C3 C13 -173.5(4) no . . . .
C2 C3 C4 C5 -1.3(6) no . . . .
C2 C3 C4 C14 -178.8(4) no . . . .
C13 C3 C4 C5 173.9(4) no . . . .
C13 C3 C4 C14 -3.6(7) no . . . .
C3 C4 C5 C6 0.1(7) no . . . .
C3 C4 C14 C15 -40.5(6) no . . . .
C3 C4 C14 C19 140.2(4) no . . . .
C5 C4 C14 C15 142.0(4) no . . . .
C5 C4 C14 C19 -37.3(6) no . . . .
C14 C4 C5 C6 177.7(4) no . . . .
C4 C5 C6 N2 0.4(7) no . . . .
C1 C7 C8 C9 -180.0(4) no . . . .
C1 C7 C12 C11 179.9(4) no . . . .
C8 C7 C12 C11 0.1(7) no . . . .
C12 C7 C8 C9 -0.2(7) no . . . .
C7 C8 C9 C10 0.7(7) no . . . .
C8 C9 C10 Cl1 178.0(4) no . . . .
C8 C9 C10 C11 -1.1(7) no . . . .
Cl1 C10 C11 C12 -178.1(3) no . . . .
C9 C10 C11 C12 1.0(7) no . . . .
C10 C11 C12 C7 -0.5(7) no . . . .
C4 C14 C15 C16 179.1(4) no . . . .
C4 C14 C19 C18 -178.6(4) no . . . .
C15 C14 C19 C18 2.1(6) no . . . .
C19 C14 C15 C16 -1.6(6) no . . . .
C14 C15 C16 C17 0.5(7) no . . . .
C15 C16 C17 O1 179.8(4) no . . . .
C15 C16 C17 C18 0.2(7) no . . . .
O1 C17 C18 C19 -179.3(4) no . . . .
C16 C17 C18 C19 0.3(7) no . . . .
C17 C18 C19 C14 -1.4(7) no . . . .
N5 C21 C27 C28 178.0(4) no . . . .
N5 C21 C27 C32 -0.5(7) no . . . .
N7 C21 C27 C28 -2.6(7) no . . . .
N7 C21 C27 C32 178.9(4) no . . . .
N5 C22 C23 C24 -179.7(4) no . . . .
N5 C22 C23 C33 5.4(7) no . . . .
N6 C22 C23 C24 2.0(6) no . . . .
N6 C22 C23 C33 -172.9(4) no . . . .
C22 C23 C24 C25 -1.3(6) no . . . .
C22 C23 C24 C34 176.9(4) no . . . .
C33 C23 C24 C25 173.2(4) no . . . .
C33 C23 C24 C34 -8.6(7) no . . . .
C23 C24 C25 C26 0.1(6) no . . . .
C23 C24 C34 C35 -41.8(6) no . . . .
C23 C24 C34 C39 138.1(4) no . . . .
C25 C24 C34 C35 136.3(4) no . . . .
C25 C24 C34 C39 -43.7(6) no . . . .
C34 C24 C25 C26 -178.1(4) no . . . .
C24 C25 C26 N6 0.4(7) no . . . .
C21 C27 C28 C29 -178.4(4) no . . . .
C21 C27 C32 C31 178.3(4) no . . . .
C28 C27 C32 C31 -0.3(7) no . . . .
C32 C27 C28 C29 0.2(7) no . . . .
C27 C28 C29 C30 0.2(8) no . . . .
C28 C29 C30 Cl2 178.8(4) no . . . .
C28 C29 C30 C31 -0.6(8) no . . . .
Cl2 C30 C31 C32 -178.9(4) no . . . .
C29 C30 C31 C32 0.5(8) no . . . .
C30 C31 C32 C27 -0.1(8) no . . . .
C24 C34 C35 C36 179.8(4) no . . . .
C24 C34 C39 C38 -179.2(4) no . . . .
C35 C34 C39 C38 0.7(7) no . . . .
C39 C34 C35 C36 -0.1(7) no . . . .
C34 C35 C36 C37 -0.1(8) no . . . .
C35 C36 C37 O2 179.6(5) no . . . .
C35 C36 C37 C38 -0.3(9) no . . . .
O2 C37 C38 C39 -178.9(5) no . . . .
C36 C37 C38 C39 0.9(9) no . . . .
C37 C38 C39 C34 -1.1(8) no . . . .
